data_1546052
loop_
_publ_author_name
'Ramalhete, Susana'
'Foster, Jamie S.'
'Green, Hayley R.'
'Nartowski, Karol P.'
'Heinrich, Margaux'
'Martin, Peter'
'Khimyak, Yaroslav Z.'
'Lloyd, Gareth O.'

_publ_section_title
;
 FDHALO17: Halogen effects on the solid-state packing of phenylalanine
 derivatives and the resultant gelation properties
;
_journal_name_full 'Faraday Discuss.'
_journal_paper_doi 10.1039/C7FD00108H
_journal_year 2017
_chemical_absolute_configuration rm
_chemical_formula_moiety 'C9 H10 F N O2, H2 O'
_chemical_formula_sum 'C9 H12 F N O3'
_chemical_formula_weight 201.20
_chemical_name_systematic 4-fluorophenylalanine
_space_group_crystal_system monoclinic
_space_group_IT_number 4
_space_group_name_Hall 'P 2yb'
_space_group_name_H-M_alt 'P 1 21 1'
_symmetry_space_group_name_Hall 'P 2yb'
_symmetry_space_group_name_H-M 'P 1 21 1'
_atom_sites_solution_hydrogens mixed
_atom_sites_solution_primary direct
_audit_creation_date 2015-03-02
_audit_creation_method
;
Olex2 1.2
(compiled 2015.01.26 svn.r3150 for OlexSys, GUI svn.r4998)
;
_audit_update_record
;
2017-02-14 deposited with the CCDC.
2017-04-24 downloaded from the CCDC.
;
_cell_angle_alpha 90
_cell_angle_beta 104.048(5)
_cell_angle_gamma 90
_cell_formula_units_Z 4
_cell_length_a 13.3028(14)
_cell_length_b 5.4628(6)
_cell_length_c 14.0151(15)
_cell_measurement_reflns_used 9917
_cell_measurement_temperature 100
_cell_measurement_theta_max 32.75
_cell_measurement_theta_min 2.43
_cell_volume 988.02(19)
_computing_cell_refinement 'SAINT v7.68A (Bruker, 2009)'
_computing_data_reduction 'SAINT v7.68A (Bruker, 2009)'
_computing_molecular_graphics 'Olex2 (Dolomanov et al., 2009)'
_computing_publication_material 'Olex2 (Dolomanov et al., 2009)'
_computing_structure_refinement 'ShelXL (Sheldrick, 2008)'
_computing_structure_solution 'XS (Sheldrick, 2008)'
_diffrn_ambient_temperature 100
_diffrn_measured_fraction_theta_full 0.999
_diffrn_measured_fraction_theta_max 0.994
_diffrn_measurement_device_type 'Bruker APEX-II CCD'
_diffrn_measurement_method '\f and \w scans'
_diffrn_radiation_monochromator graphite
_diffrn_radiation_type MoK\a
_diffrn_radiation_wavelength 0.71073
_diffrn_reflns_av_R_equivalents 0.0215
_diffrn_reflns_av_unetI/netI 0.0237
_diffrn_reflns_Laue_measured_fraction_full 0.999
_diffrn_reflns_Laue_measured_fraction_max 0.994
_diffrn_reflns_limit_h_max 20
_diffrn_reflns_limit_h_min -19
_diffrn_reflns_limit_k_max 8
_diffrn_reflns_limit_k_min -8
_diffrn_reflns_limit_l_max 21
_diffrn_reflns_limit_l_min -21
_diffrn_reflns_number 25842
_diffrn_reflns_point_group_measured_fraction_full 0.998
_diffrn_reflns_point_group_measured_fraction_max 0.960
_diffrn_reflns_theta_full 26.000
_diffrn_reflns_theta_max 32.827
_diffrn_reflns_theta_min 1.578
_diffrn_standards_number 0
_exptl_absorpt_coefficient_mu 0.113
_exptl_absorpt_correction_T_max 0.7465
_exptl_absorpt_correction_T_min 0.7037
_exptl_absorpt_correction_type multi-scan
_exptl_absorpt_process_details
;
SADABS-2008/1 (Bruker,2008) was used for absorption correction.
wR2(int) was 0.0655 before and 0.0405 after correction.
The Ratio of minimum to maximum transmission is 0.9427.
The \l/2 correction factor is 0.0015.
;
_exptl_crystal_colour colourless
_exptl_crystal_colour_primary colourless
_exptl_crystal_density_diffrn 1.353
_exptl_crystal_description needle
_exptl_crystal_F_000 424
_exptl_crystal_recrystallization_method 'Re-crystallisation from solvent'
_exptl_crystal_size_max 0.4
_exptl_crystal_size_mid 0.4
_exptl_crystal_size_min 0.1
_refine_diff_density_max 0.319
_refine_diff_density_min -0.164
_refine_diff_density_rms 0.041
_refine_ls_abs_structure_details
;
 Flack x determined using 2674 quotients [(I+)-(I-)]/[(I+)+(I-)]
 (Parsons, Flack and Wagner, Acta Cryst. B69 (2013) 249-259).
;
_refine_ls_abs_structure_Flack -0.10(14)
_refine_ls_extinction_method none
_refine_ls_goodness_of_fit_ref 1.031
_refine_ls_hydrogen_treatment constr
_refine_ls_matrix_type full
_refine_ls_number_parameters 261
_refine_ls_number_reflns 7041
_refine_ls_number_restraints 1
_refine_ls_restrained_S_all 1.031
_refine_ls_R_factor_all 0.0366
_refine_ls_R_factor_gt 0.0324
_refine_ls_shift/su_max 0.000
_refine_ls_shift/su_mean 0.000
_refine_ls_structure_factor_coef Fsqd
_refine_ls_weighting_details 'w=1/[\s^2^(Fo^2^)+(0.0512P)^2^+0.0668P] where P=(Fo^2^+2Fc^2^)/3'
_refine_ls_weighting_scheme calc
_refine_ls_wR_factor_gt 0.0819
_refine_ls_wR_factor_ref 0.0844
_reflns_Friedel_coverage 0.771
_reflns_Friedel_fraction_full 0.998
_reflns_Friedel_fraction_max 0.919
_reflns_number_gt 6498
_reflns_number_total 7041
_reflns_threshold_expression 'I > 2\s(I)'
_cod_data_source_file c7fd00108h2.cif
_cod_data_source_block xs
_cod_original_cell_volume 988.02(18)
_cod_database_code 1546052
_shelxl_version_number 2014/6
_shelx_space_group_comment
;
The symmetry employed for this shelxl refinement is uniquely defined
by the following loop, which should always be used as a source of
symmetry information in preference to the above space-group names.
They are only intended as comments.
;
_shelx_estimated_absorpt_t_max 0.989
_shelx_estimated_absorpt_t_min 0.956
_olex2_refinement_description
;
1. Fixed Uiso
 At 1.2 times of:
  All C(H) groups, All C(H,H) groups, All N(H,H,H) groups
 At 1.5 times of:
  All O(H,H) groups
2.a Free rotating group:
 O11(H11A,H11B), O13(H13A,H13B)
2.b Ternary CH refined with riding coordinates:
 C7(H7), C12(H12)
2.c Secondary CH2 refined with riding coordinates:
 C16(H16A,H16B), C21(H21A,H21B)
2.d Aromatic/amide H refined with riding coordinates:
 C24(H24), C25(H25), C26(H26), C27(H27), C18(H18), C19(H19), C22(H22), C23(H23)
2.e Idealised Me refined as rotating group:
 N6(H6A,H6B,H6C), N3(H3A,H3B,H3C)
;
_olex2_submission_special_instructions 'No special instructions were received'

loop_
_space_group_symop_operation_xyz
'x, y, z'
'-x, y+1/2, -z'

loop_
_atom_site_label
_atom_site_type_symbol
_atom_site_fract_x
_atom_site_fract_y
_atom_site_fract_z
_atom_site_U_iso_or_equiv
_atom_site_adp_type
_atom_site_occupancy
_atom_site_site_symmetry_order
_atom_site_calc_flag
_atom_site_refinement_flags_posn
O1 O -0.01225(7) 0.64518(16) 0.11238(7) 0.01679(17) Uani 1 1 d .
O4 O 0.15825(7) 0.61590(17) 0.12260(8) 0.02048(19) Uani 1 1 d .
N6 N 0.13840(7) 0.12114(19) 0.08586(8) 0.01463(18) Uani 1 1 d .
H6A H 0.1415 -0.0416 0.1002 0.018 Uiso 1 1 calc GR
H6B H 0.2029 0.1873 0.1050 0.018 Uiso 1 1 calc GR
H6C H 0.1136 0.1421 0.0199 0.018 Uiso 1 1 calc GR
C7 C 0.06773(8) 0.2456(2) 0.13925(8) 0.01272(19) Uani 1 1 d .
H7 H -0.0046 0.1857 0.1123 0.015 Uiso 1 1 calc R
C10 C 0.07091(8) 0.5250(2) 0.12278(8) 0.0130(2) Uani 1 1 d .
C14 C 0.01945(10) 0.2497(2) 0.30384(9) 0.0171(2) Uani 1 1 d .
C16 C 0.10173(9) 0.1817(2) 0.25025(9) 0.0178(2) Uani 1 1 d .
H16A H 0.1160 0.0039 0.2578 0.021 Uiso 1 1 calc R
H16B H 0.1667 0.2700 0.2804 0.021 Uiso 1 1 calc R
F20 F -0.21514(10) 0.4342(2) 0.43871(9) 0.0463(3) Uani 1 1 d .
C24 C 0.02718(12) 0.4614(3) 0.36229(10) 0.0233(3) Uani 1 1 d .
H24 H 0.0866 0.5632 0.3706 0.028 Uiso 1 1 calc R
C25 C -0.14808(12) 0.1608(3) 0.33882(11) 0.0259(3) Uani 1 1 d .
H25 H -0.2075 0.0595 0.3316 0.031 Uiso 1 1 calc R
C26 C -0.05148(13) 0.5240(3) 0.40838(11) 0.0286(3) Uani 1 1 d .
H26 H -0.0461 0.6669 0.4479 0.034 Uiso 1 1 calc R
C27 C -0.06879(10) 0.1010(3) 0.29318(9) 0.0202(2) Uani 1 1 d .
H27 H -0.0747 -0.0429 0.2542 0.024 Uiso 1 1 calc R
C28 C -0.13714(13) 0.3731(3) 0.39502(11) 0.0282(3) Uani 1 1 d .
O2 O 0.35267(7) 0.16832(16) 0.12856(7) 0.01703(17) Uani 1 1 d .
N3 N 0.36239(7) 0.65214(18) 0.09813(7) 0.01362(18) Uani 1 1 d .
H3A H 0.3175 0.5982 0.1332 0.016 Uiso 1 1 calc GR
H3B H 0.3352 0.6239 0.0330 0.016 Uiso 1 1 calc GR
H3C H 0.3733 0.8155 0.1083 0.016 Uiso 1 1 calc GR
O5 O 0.51482(8) 0.10268(19) 0.11735(9) 0.0277(2) Uani 1 1 d .
F8 F 0.28865(8) 0.42455(19) 0.52070(7) 0.0341(2) Uani 1 1 d .
C9 C 0.44189(9) 0.2411(2) 0.12426(8) 0.0140(2) Uani 1 1 d .
C12 C 0.46334(9) 0.5182(2) 0.13092(8) 0.0133(2) Uani 1 1 d .
H12 H 0.5082 0.5607 0.0855 0.016 Uiso 1 1 calc R
C15 C 0.45779(9) 0.5462(2) 0.31259(8) 0.0162(2) Uani 1 1 d .
C17 C 0.34326(11) 0.4638(3) 0.45144(9) 0.0217(3) Uani 1 1 d .
C18 C 0.32562(11) 0.6779(3) 0.39640(9) 0.0206(2) Uani 1 1 d .
H18 H 0.2756 0.7938 0.4056 0.025 Uiso 1 1 calc R
C19 C 0.38381(10) 0.7179(2) 0.32683(9) 0.0180(2) Uani 1 1 d .
H19 H 0.3732 0.8635 0.2886 0.022 Uiso 1 1 calc R
C21 C 0.52072(9) 0.5922(2) 0.23717(9) 0.0171(2) Uani 1 1 d .
H21A H 0.5864 0.4991 0.2564 0.021 Uiso 1 1 calc R
H21B H 0.5385 0.7683 0.2379 0.021 Uiso 1 1 calc R
C22 C 0.41513(11) 0.2892(2) 0.43993(9) 0.0222(3) Uani 1 1 d .
H22 H 0.4253 0.1445 0.4786 0.027 Uiso 1 1 calc R
C23 C 0.47228(11) 0.3319(2) 0.36975(9) 0.0196(2) Uani 1 1 d .
H23 H 0.5216 0.2140 0.3607 0.024 Uiso 1 1 calc R
O11 O 0.29015(7) 0.5506(2) 0.89798(7) 0.0250(2) Uani 1 1 d .
H11A H 0.3510 0.5650 0.8830 0.038 Uiso 1 1 d G
H11B H 0.2663 0.4065 0.8860 0.038 Uiso 1 1 d G
O13 O 0.78535(8) 0.5655(2) 0.12728(10) 0.0362(3) Uani 1 1 d .
H13A H 0.7657 0.4196 0.1336 0.054 Uiso 1 1 d G
H13B H 0.8509 0.5685 0.1362 0.054 Uiso 1 1 d G

loop_
_atom_site_aniso_label
_atom_site_aniso_U_11
_atom_site_aniso_U_22
_atom_site_aniso_U_33
_atom_site_aniso_U_23
_atom_site_aniso_U_13
_atom_site_aniso_U_12
O1 0.0145(4) 0.0123(4) 0.0242(4) 0.0011(3) 0.0058(3) 0.0032(3)
O4 0.0164(4) 0.0101(4) 0.0366(5) 0.0009(4) 0.0097(4) -0.0008(3)
N6 0.0133(4) 0.0094(4) 0.0214(4) -0.0008(4) 0.0045(3) 0.0002(3)
C7 0.0122(4) 0.0088(4) 0.0175(5) 0.0001(4) 0.0043(4) 0.0001(4)
C10 0.0144(5) 0.0098(4) 0.0151(4) 0.0005(4) 0.0039(4) 0.0005(4)
C14 0.0234(6) 0.0132(5) 0.0147(5) 0.0022(4) 0.0046(4) 0.0011(4)
C16 0.0187(5) 0.0155(5) 0.0187(5) 0.0031(4) 0.0034(4) 0.0021(4)
F20 0.0658(7) 0.0343(6) 0.0554(7) -0.0010(5) 0.0466(6) 0.0081(5)
C24 0.0352(7) 0.0159(6) 0.0181(5) -0.0004(4) 0.0053(5) -0.0032(5)
C25 0.0310(7) 0.0235(7) 0.0270(6) -0.0002(5) 0.0147(5) -0.0026(5)
C26 0.0504(9) 0.0164(6) 0.0215(6) -0.0022(5) 0.0137(6) 0.0021(6)
C27 0.0271(6) 0.0153(5) 0.0201(5) -0.0014(4) 0.0092(4) -0.0017(5)
C28 0.0436(8) 0.0224(6) 0.0252(6) 0.0028(5) 0.0209(6) 0.0062(6)
O2 0.0150(4) 0.0105(4) 0.0258(4) 0.0000(3) 0.0051(3) -0.0015(3)
N3 0.0148(4) 0.0091(4) 0.0174(4) -0.0001(3) 0.0046(3) -0.0001(3)
O5 0.0219(4) 0.0153(4) 0.0508(6) 0.0023(4) 0.0184(4) 0.0048(4)
F8 0.0493(6) 0.0304(5) 0.0298(4) 0.0029(4) 0.0237(4) -0.0065(4)
C9 0.0164(5) 0.0102(5) 0.0158(5) 0.0005(4) 0.0049(4) 0.0006(4)
C12 0.0130(5) 0.0100(5) 0.0175(5) 0.0001(4) 0.0047(4) -0.0002(4)
C15 0.0192(5) 0.0133(5) 0.0142(5) -0.0007(4) 0.0005(4) -0.0016(4)
C17 0.0302(6) 0.0194(6) 0.0167(5) -0.0003(4) 0.0080(5) -0.0059(5)
C18 0.0250(6) 0.0177(6) 0.0195(5) -0.0011(4) 0.0064(4) -0.0008(5)
C19 0.0230(6) 0.0135(5) 0.0165(5) 0.0003(4) 0.0031(4) -0.0002(4)
C21 0.0160(5) 0.0163(5) 0.0178(5) -0.0005(4) 0.0016(4) -0.0027(4)
C22 0.0348(7) 0.0142(5) 0.0162(5) 0.0022(4) 0.0032(5) -0.0022(5)
C23 0.0270(6) 0.0134(5) 0.0160(5) -0.0005(4) 0.0007(4) 0.0018(5)
O11 0.0163(4) 0.0355(6) 0.0236(4) -0.0042(4) 0.0055(3) -0.0006(4)
O13 0.0180(5) 0.0357(7) 0.0552(7) 0.0187(6) 0.0093(5) 0.0038(4)

loop_
_atom_type_symbol
_atom_type_description
_atom_type_scat_dispersion_real
_atom_type_scat_dispersion_imag
_atom_type_scat_source
C C 0.0033 0.0016 'International Tables Vol C Tables 4.2.6.8 and 6.1.1.4'
H H 0.0000 0.0000 'International Tables Vol C Tables 4.2.6.8 and 6.1.1.4'
F F 0.0171 0.0103 'International Tables Vol C Tables 4.2.6.8 and 6.1.1.4'
N N 0.0061 0.0033 'International Tables Vol C Tables 4.2.6.8 and 6.1.1.4'
O O 0.0106 0.0060 'International Tables Vol C Tables 4.2.6.8 and 6.1.1.4'

loop_
_geom_angle_atom_site_label_1
_geom_angle_atom_site_label_2
_geom_angle_atom_site_label_3
_geom_angle
H6A N6 H6B 109.5
H6A N6 H6C 109.5
H6B N6 H6C 109.5
C7 N6 H6A 109.5
C7 N6 H6B 109.5
C7 N6 H6C 109.5
N6 C7 H7 109.0
N6 C7 C10 109.28(9)
N6 C7 C16 109.45(9)
C10 C7 H7 109.0
C10 C7 C16 111.11(9)
C16 C7 H7 109.0
O1 C10 O4 125.10(11)
O1 C10 C7 118.36(10)
O4 C10 C7 116.53(10)
C24 C14 C16 122.04(12)
C27 C14 C16 119.36(11)
C27 C14 C24 118.58(12)
C7 C16 H16A 109.3
C7 C16 H16B 109.3
C14 C16 C7 111.83(9)
C14 C16 H16A 109.3
C14 C16 H16B 109.3
H16A C16 H16B 107.9
C14 C24 H24 119.6
C26 C24 C14 120.84(13)
C26 C24 H24 119.6
C27 C25 H25 121.1
C28 C25 H25 121.1
C28 C25 C27 117.85(14)
C24 C26 H26 120.8
C28 C26 C24 118.46(13)
C28 C26 H26 120.8
C14 C27 H27 119.3
C25 C27 C14 121.31(13)
C25 C27 H27 119.3
F20 C28 C25 118.07(15)
F20 C28 C26 118.97(14)
C26 C28 C25 122.96(14)
H3A N3 H3B 109.5
H3A N3 H3C 109.5
H3B N3 H3C 109.5
C12 N3 H3A 109.5
C12 N3 H3B 109.5
C12 N3 H3C 109.5
O2 C9 C12 117.90(10)
O5 C9 O2 124.50(12)
O5 C9 C12 117.58(11)
N3 C12 C9 108.78(9)
N3 C12 H12 108.7
N3 C12 C21 111.22(9)
C9 C12 H12 108.7
C9 C12 C21 110.78(10)
C21 C12 H12 108.7
C19 C15 C21 120.65(11)
C23 C15 C19 118.56(12)
C23 C15 C21 120.79(11)
F8 C17 C18 118.72(13)
F8 C17 C22 118.42(12)
C22 C17 C18 122.85(12)
C17 C18 H18 121.0
C17 C18 C19 118.05(13)
C19 C18 H18 121.0
C15 C19 H19 119.4
C18 C19 C15 121.17(12)
C18 C19 H19 119.4
C12 C21 H21A 108.9
C12 C21 H21B 108.9
C15 C21 C12 113.47(9)
C15 C21 H21A 108.9
C15 C21 H21B 108.9
H21A C21 H21B 107.7
C17 C22 H22 120.9
C17 C22 C23 118.29(12)
C23 C22 H22 120.9
C15 C23 H23 119.5
C22 C23 C15 121.08(12)
C22 C23 H23 119.5
H11A O11 H11B 110.7
H13A O13 H13B 109.5

loop_
_geom_bond_atom_site_label_1
_geom_bond_atom_site_label_2
_geom_bond_distance
O1 C10 1.2641(14)
O4 C10 1.2641(14)
N6 H6A 0.9100
N6 H6B 0.9100
N6 H6C 0.9100
N6 C7 1.4992(15)
C7 H7 1.0000
C7 C10 1.5458(16)
C7 C16 1.5509(16)
C14 C16 1.5165(18)
C14 C24 1.4065(19)
C14 C27 1.4052(18)
C16 H16A 0.9900
C16 H16B 0.9900
F20 C28 1.3679(18)
C24 H24 0.9500
C24 C26 1.399(2)
C25 H25 0.9500
C25 C27 1.3985(19)
C25 C28 1.390(2)
C26 H26 0.9500
C26 C28 1.382(2)
C27 H27 0.9500
O2 C9 1.2670(14)
N3 H3A 0.9100
N3 H3B 0.9100
N3 H3C 0.9100
N3 C12 1.5001(15)
O5 C9 1.2523(15)
F8 C17 1.3633(16)
C9 C12 1.5391(16)
C12 H12 1.0000
C12 C21 1.5529(16)
C15 C19 1.4085(18)
C15 C21 1.5201(17)
C15 C23 1.4048(17)
C17 C18 1.3891(19)
C17 C22 1.387(2)
C18 H18 0.9500
C18 C19 1.4015(19)
C19 H19 0.9500
C21 H21A 0.9900
C21 H21B 0.9900
C22 H22 0.9500
C22 C23 1.401(2)
C23 H23 0.9500
O11 H11A 0.8884
O11 H11B 0.8499
O13 H13A 0.8501
O13 H13B 0.8498

loop_
_geom_torsion_atom_site_label_1
_geom_torsion_atom_site_label_2
_geom_torsion_atom_site_label_3
_geom_torsion_atom_site_label_4
_geom_torsion
N6 C7 C10 O1 142.44(10)
N6 C7 C10 O4 -38.79(14)
N6 C7 C16 C14 -166.20(10)
C10 C7 C16 C14 73.03(13)
C14 C24 C26 C28 -0.1(2)
C16 C7 C10 O1 -96.67(12)
C16 C7 C10 O4 82.09(13)
C16 C14 C24 C26 177.93(12)
C16 C14 C27 C25 -178.04(12)
C24 C14 C16 C7 -102.04(13)
C24 C14 C27 C25 0.36(19)
C24 C26 C28 F20 -179.18(14)
C24 C26 C28 C25 0.8(2)
C27 C14 C16 C7 76.31(14)
C27 C14 C24 C26 -0.42(19)
C27 C25 C28 F20 179.12(13)
C27 C25 C28 C26 -0.8(2)
C28 C25 C27 C14 0.2(2)
O2 C9 C12 N3 -24.33(14)
O2 C9 C12 C21 98.22(12)
N3 C12 C21 C15 57.96(13)
O5 C9 C12 N3 157.36(11)
O5 C9 C12 C21 -80.09(14)
F8 C17 C18 C19 178.77(11)
F8 C17 C22 C23 -179.03(12)
C9 C12 C21 C15 -63.15(13)
C17 C18 C19 C15 0.27(18)
C17 C22 C23 C15 0.26(19)
C18 C17 C22 C23 0.11(19)
C19 C15 C21 C12 -83.34(14)
C19 C15 C23 C22 -0.36(17)
C21 C15 C19 C18 -179.75(11)
C21 C15 C23 C22 179.48(11)
C22 C17 C18 C19 -0.37(19)
C23 C15 C19 C18 0.09(17)
C23 C15 C21 C12 96.82(13)
